data_4109255
loop_
_publ_author_name
'K. C. Nicolaou'
'Yee Hwee Lim'
'Jared L. Piper'
'Charles D. Papageorgiou'

_publ_section_title
;
 Total Syntheses of 2,2'-epi-Cytoskyrin A, Rugulosin, and the Alleged
 Structure of Rugulin
;
_journal_name_full 'Journal of the American Chemical Society'
_journal_page_first 4001
_journal_page_last 4013
_journal_paper_doi 10.1021/ja0685708
_journal_volume 129
_journal_year 2007
_chemical_formula_sum 'C32 H26 O10'
_chemical_formula_weight 570.53
_chemical_name_systematic
; 
 ? 
;
_space_group_IT_number 15
_symmetry_cell_setting monoclinic
_symmetry_space_group_name_Hall '-C 2yc'
_symmetry_space_group_name_H-M 'C 1 2/c 1'
_atom_sites_solution_hydrogens geom
_atom_sites_solution_primary direct
_atom_sites_solution_secondary difmap
_audit_creation_method SHELXL-97
_cell_angle_alpha 90.00
_cell_angle_beta 108.28(3)
_cell_angle_gamma 90.00
_cell_formula_units_Z 4
_cell_length_a 9.3701(19)
_cell_length_b 20.283(4)
_cell_length_c 14.007(3)
_cell_measurement_reflns_used 833
_cell_measurement_temperature 173(2)
_cell_measurement_theta_max 20.00
_cell_measurement_theta_min 2.50
_cell_volume 2527.7(10)
_computing_cell_refinement 'Bruker SAINT+'
_computing_data_collection 'Bruker SMART'
_computing_data_reduction 'Bruker SAINT+'
_computing_molecular_graphics 'Bruker SHELXTL'
_computing_publication_material 'Bruker SHELXTL'
_computing_structure_refinement 'SHELXL-97 (Sheldrick, 1997)'
_computing_structure_solution 'SHELXS-97 (Sheldrick, 1997)'
_diffrn_ambient_temperature 173(2)
_diffrn_measured_fraction_theta_full 0.999
_diffrn_measured_fraction_theta_max 0.999
_diffrn_measurement_device_type 'CCD area detector'
_diffrn_measurement_method 'phi and omega scans'
_diffrn_radiation_monochromator graphite
_diffrn_radiation_source 'normal-focus sealed tube'
_diffrn_radiation_type MoK\a
_diffrn_radiation_wavelength 0.71073
_diffrn_reflns_av_R_equivalents 0.1283
_diffrn_reflns_av_sigmaI/netI 0.1161
_diffrn_reflns_limit_h_max 11
_diffrn_reflns_limit_h_min -11
_diffrn_reflns_limit_k_max 24
_diffrn_reflns_limit_k_min -24
_diffrn_reflns_limit_l_max 14
_diffrn_reflns_limit_l_min -16
_diffrn_reflns_number 9274
_diffrn_reflns_theta_full 25.00
_diffrn_reflns_theta_max 25.00
_diffrn_reflns_theta_min 2.01
_diffrn_standards_decay_% 1
_exptl_absorpt_coefficient_mu 0.112
_exptl_absorpt_correction_T_max 0.9867
_exptl_absorpt_correction_T_min 0.9779
_exptl_absorpt_correction_type multi-scan
_exptl_absorpt_process_details 'SADABS (Sheldrick, 1999)'
_exptl_crystal_colour Red
_exptl_crystal_density_diffrn 1.499
_exptl_crystal_density_meas 0
_exptl_crystal_description Parallelepiped
_exptl_crystal_F_000 1192
_exptl_crystal_size_max 0.20
_exptl_crystal_size_mid 0.16
_exptl_crystal_size_min 0.12
_refine_diff_density_max 0.315
_refine_diff_density_min -0.398
_refine_diff_density_rms 0.060
_refine_ls_extinction_method none
_refine_ls_goodness_of_fit_ref 0.993
_refine_ls_hydrogen_treatment constr
_refine_ls_matrix_type full
_refine_ls_number_parameters 192
_refine_ls_number_reflns 2237
_refine_ls_number_restraints 0
_refine_ls_restrained_S_all 0.993
_refine_ls_R_factor_all 0.1874
_refine_ls_R_factor_gt 0.0808
_refine_ls_shift/su_max 0.040
_refine_ls_shift/su_mean 0.007
_refine_ls_structure_factor_coef Fsqd
_refine_ls_weighting_details 'calc w=1/[\s^2^(Fo^2^)+(0.0700P)^2^+8.0000P] where P=(Fo^2^+2Fc^2^)/3'
_refine_ls_weighting_scheme calc
_refine_ls_wR_factor_gt 0.1611
_refine_ls_wR_factor_ref 0.2145
_reflns_number_gt 1038
_reflns_number_total 2237
_reflns_threshold_expression >2sigma(I)
_cod_data_source_file ja0685708si20061129_010356.cif
_cod_data_source_block lda3lt2
_cod_original_cell_volume 2527.7(9)
_cod_database_code 4109255

loop_
_symmetry_equiv_pos_as_xyz
'x, y, z'
'-x, y, -z+1/2'
'x+1/2, y+1/2, z'
'-x+1/2, y+1/2, -z+1/2'
'-x, -y, -z'
'x, -y, z-1/2'
'-x+1/2, -y+1/2, -z'
'x+1/2, -y+1/2, z-1/2'

loop_
_atom_site_label
_atom_site_type_symbol
_atom_site_fract_x
_atom_site_fract_y
_atom_site_fract_z
_atom_site_U_iso_or_equiv
_atom_site_adp_type
_atom_site_occupancy
_atom_site_symmetry_multiplicity
_atom_site_calc_flag
_atom_site_refinement_flags
O1 O 0.1321(4) 0.27372(16) 0.3533(3) 0.0393(11) Uani 1 1 d .
O2 O -0.0270(5) 0.10380(18) 0.5407(3) 0.0494(12) Uani 1 1 d .
O3 O 0.2726(5) 0.23461(18) 0.2286(3) 0.0639(14) Uani 1 1 d .
O4 O 0.2106(5) -0.01601(19) 0.3252(4) 0.0777(17) Uani 1 1 d .
O5 O 0.3624(5) 0.18811(19) 0.0843(3) 0.0615(13) Uani 1 1 d .
C1 C 0.1203(6) 0.2099(2) 0.3789(4) 0.0302(13) Uani 1 1 d .
C2 C 0.0502(6) 0.1924(3) 0.4499(4) 0.0354(14) Uani 1 1 d .
H1 H 0.0121 0.2256 0.4832 0.042 Uiso 1 1 calc R
C3 C 0.0364(6) 0.1264(3) 0.4717(4) 0.0371(14) Uani 1 1 d .
C4 C 0.0877(6) 0.0771(3) 0.4216(4) 0.0361(14) Uani 1 1 d .
H2 H 0.0707 0.0319 0.4325 0.043 Uiso 1 1 calc R
C5 C 0.1646(6) 0.0952(3) 0.3549(4) 0.0331(14) Uani 1 1 d .
C6 C 0.1831(6) 0.1619(2) 0.3309(4) 0.0303(13) Uani 1 1 d .
C7 C 0.2614(6) 0.1778(3) 0.2573(4) 0.0339(14) Uani 1 1 d .
C8 C 0.3232(6) 0.1231(2) 0.2145(4) 0.0311(13) Uani 1 1 d .
C9 C 0.3398(10) 0.0601(3) 0.2589(6) 0.085(3) Uani 1 1 d .
C10 C 0.2326(7) 0.0410(3) 0.3125(5) 0.0447(16) Uani 1 1 d .
C11 C 0.3783(7) 0.1333(3) 0.1327(4) 0.0430(16) Uani 1 1 d .
C12 C 0.4484(13) 0.0781(3) 0.0959(7) 0.124(4) Uani 1 1 d .
H12A H 0.4333 0.0850 0.0234 0.148 Uiso 1 1 calc R
H12B H 0.5580 0.0792 0.1311 0.148 Uiso 1 1 calc R
C13 C 0.3922(7) 0.0128(3) 0.1090(5) 0.0486(17) Uani 1 1 d .
H13A H 0.4483 -0.0215 0.0853 0.058 Uiso 1 1 calc R
H13B H 0.2844 0.0091 0.0697 0.058 Uiso 1 1 calc R
C14 C 0.4140(7) 0.0041(3) 0.2199(5) 0.056(2) Uani 1 1 d .
H14A H 0.3687 -0.0388 0.2308 0.068 Uiso 1 1 calc R
C15 C 0.0540(7) 0.3233(2) 0.3914(4) 0.0460(16) Uani 1 1 d .
H15A H 0.0654 0.3662 0.3625 0.055 Uiso 1 1 calc R
H15B H 0.0963 0.3254 0.4648 0.055 Uiso 1 1 calc R
H15C H -0.0529 0.3119 0.3727 0.055 Uiso 1 1 calc R
C16 C -0.0578(8) 0.1508(3) 0.6092(5) 0.0547(18) Uani 1 1 d .
H16A H -0.0928 0.1274 0.6589 0.066 Uiso 1 1 calc R
H16B H -0.1357 0.1816 0.5716 0.066 Uiso 1 1 calc R
H16C H 0.0341 0.1752 0.6437 0.066 Uiso 1 1 calc R

loop_
_atom_site_aniso_label
_atom_site_aniso_U_11
_atom_site_aniso_U_22
_atom_site_aniso_U_33
_atom_site_aniso_U_23
_atom_site_aniso_U_13
_atom_site_aniso_U_12
O1 0.058(3) 0.025(2) 0.043(2) -0.0001(17) 0.027(2) 0.0012(18)
O2 0.079(3) 0.038(2) 0.051(3) 0.002(2) 0.047(2) -0.004(2)
O3 0.104(4) 0.026(2) 0.095(4) 0.005(2) 0.078(3) -0.003(2)
O4 0.109(4) 0.024(2) 0.142(5) -0.002(3) 0.098(4) -0.005(2)
O5 0.109(4) 0.039(2) 0.053(3) 0.005(2) 0.050(3) -0.009(2)
C1 0.036(3) 0.029(3) 0.027(3) -0.001(3) 0.010(3) 0.003(2)
C2 0.041(4) 0.032(3) 0.038(3) -0.006(3) 0.019(3) -0.002(3)
C3 0.046(4) 0.036(3) 0.035(3) -0.001(3) 0.021(3) -0.009(3)
C4 0.044(4) 0.027(3) 0.042(4) 0.001(3) 0.021(3) 0.000(3)
C5 0.042(3) 0.028(3) 0.035(3) 0.000(3) 0.020(3) 0.001(3)
C6 0.037(3) 0.025(3) 0.031(3) -0.002(2) 0.014(3) -0.003(2)
C7 0.037(4) 0.031(3) 0.038(3) -0.002(3) 0.017(3) -0.001(3)
C8 0.038(3) 0.027(3) 0.032(3) 0.004(2) 0.017(3) -0.003(2)
C9 0.156(8) 0.040(4) 0.109(6) 0.012(4) 0.115(6) 0.019(4)
C10 0.056(4) 0.029(3) 0.055(4) -0.002(3) 0.027(3) -0.009(3)
C11 0.068(5) 0.032(3) 0.036(4) 0.001(3) 0.027(3) -0.004(3)
C12 0.261(12) 0.022(4) 0.176(9) -0.012(5) 0.195(9) -0.002(5)
C13 0.059(4) 0.035(3) 0.057(4) -0.019(3) 0.026(4) -0.012(3)
C14 0.112(5) 0.023(3) 0.063(5) 0.000(3) 0.068(5) -0.002(3)
C15 0.070(4) 0.026(3) 0.051(4) -0.004(3) 0.032(4) 0.007(3)
C16 0.087(5) 0.046(4) 0.049(4) -0.009(3) 0.047(4) -0.011(4)

loop_
_atom_type_symbol
_atom_type_description
_atom_type_scat_dispersion_real
_atom_type_scat_dispersion_imag
_atom_type_scat_source
C C 0.0033 0.0016 'International Tables Vol C Tables 4.2.6.8 and 6.1.1.4'
H H 0.0000 0.0000 'International Tables Vol C Tables 4.2.6.8 and 6.1.1.4'
O O 0.0106 0.0060 'International Tables Vol C Tables 4.2.6.8 and 6.1.1.4'

loop_
_geom_angle_atom_site_label_1
_geom_angle_atom_site_label_2
_geom_angle_atom_site_label_3
_geom_angle
_geom_angle_site_symmetry_3
C1 O1 C15 118.4(4) .
C3 O2 C16 118.2(4) .
O1 C1 C2 121.7(4) .
O1 C1 C6 116.8(4) .
C2 C1 C6 121.5(5) .
C1 C2 C3 119.8(5) .
O2 C3 C4 114.4(5) .
O2 C3 C2 124.8(5) .
C4 C3 C2 120.8(5) .
C3 C4 C5 118.7(5) .
C4 C5 C6 122.5(5) .
C4 C5 C10 116.7(5) .
C6 C5 C10 120.8(5) .
C1 C6 C5 116.4(5) .
C1 C6 C7 123.6(5) .
C5 C6 C7 119.9(4) .
O3 C7 C8 119.3(5) .
O3 C7 C6 122.8(5) .
C8 C7 C6 117.8(5) .
C9 C8 C11 118.2(5) .
C9 C8 C7 120.7(5) .
C11 C8 C7 120.9(5) .
C8 C9 C10 117.5(6) .
C8 C9 C14 121.3(5) .
C10 C9 C14 116.5(5) .
O4 C10 C9 120.2(6) .
O4 C10 C5 122.7(5) .
C9 C10 C5 116.9(5) .
O5 C11 C8 122.9(5) .
O5 C11 C12 117.6(5) .
C8 C11 C12 119.4(5) .
C13 C12 C11 115.4(6) .
C12 C13 C14 107.4(6) .
C13 C14 C9 110.6(5) .
C13 C14 C14 109.7(6) 2_655
C9 C14 C14 108.4(5) 2_655

loop_
_geom_bond_atom_site_label_1
_geom_bond_atom_site_label_2
_geom_bond_distance
_geom_bond_site_symmetry_2
O1 C1 1.357(6) .
O1 C15 1.440(6) .
O2 C3 1.363(6) .
O2 C16 1.445(6) .
O3 C7 1.235(6) .
O4 C10 1.197(6) .
O5 C11 1.287(6) .
C1 C2 1.399(7) .
C1 C6 1.412(7) .
C2 C3 1.388(7) .
C3 C4 1.391(7) .
C4 C5 1.395(7) .
C5 C6 1.417(7) .
C5 C10 1.485(7) .
C6 C7 1.477(7) .
C7 C8 1.464(7) .
C8 C9 1.409(8) .
C8 C11 1.413(7) .
C9 C10 1.482(8) .
C9 C14 1.520(8) .
C11 C12 1.470(8) .
C12 C13 1.458(8) .
C13 C14 1.513(8) .
C14 C14 1.568(13) 2_655

loop_
_geom_torsion_atom_site_label_1
_geom_torsion_atom_site_label_2
_geom_torsion_atom_site_label_3
_geom_torsion_atom_site_label_4
_geom_torsion
_geom_torsion_site_symmetry_4
C15 O1 C1 C2 -7.8(7) .
C15 O1 C1 C6 172.7(5) .
O1 C1 C2 C3 178.1(5) .
C6 C1 C2 C3 -2.4(8) .
C16 O2 C3 C4 168.7(5) .
C16 O2 C3 C2 -11.9(8) .
C1 C2 C3 O2 178.7(5) .
C1 C2 C3 C4 -1.9(8) .
O2 C3 C4 C5 -175.2(5) .
C2 C3 C4 C5 5.3(8) .
C3 C4 C5 C6 -4.6(8) .
C3 C4 C5 C10 173.0(5) .
O1 C1 C6 C5 -177.4(5) .
C2 C1 C6 C5 3.1(8) .
O1 C1 C6 C7 1.0(8) .
C2 C1 C6 C7 -178.5(5) .
C4 C5 C6 C1 0.5(8) .
C10 C5 C6 C1 -177.0(5) .
C4 C5 C6 C7 -178.0(5) .
C10 C5 C6 C7 4.5(8) .
C1 C6 C7 O3 -3.1(9) .
C5 C6 C7 O3 175.3(5) .
C1 C6 C7 C8 179.0(5) .
C5 C6 C7 C8 -2.6(7) .
O3 C7 C8 C9 167.2(7) .
C6 C7 C8 C9 -14.9(8) .
O3 C7 C8 C11 -8.0(8) .
C6 C7 C8 C11 170.0(5) .
C11 C8 C9 C10 -155.2(6) .
C7 C8 C9 C10 29.5(10) .
C11 C8 C9 C14 -0.4(11) .
C7 C8 C9 C14 -175.6(6) .
C8 C9 C10 O4 157.6(7) .
C14 C9 C10 O4 1.6(11) .
C8 C9 C10 C5 -26.6(10) .
C14 C9 C10 C5 177.4(6) .
C4 C5 C10 O4 7.9(9) .
C6 C5 C10 O4 -174.5(6) .
C4 C5 C10 C9 -167.8(6) .
C6 C5 C10 C9 9.9(9) .
C9 C8 C11 O5 176.7(7) .
C7 C8 C11 O5 -8.0(9) .
C9 C8 C11 C12 0.9(11) .
C7 C8 C11 C12 176.1(7) .
O5 C11 C12 C13 -146.3(7) .
C8 C11 C12 C13 29.7(12) .
C11 C12 C13 C14 -57.2(10) .
C12 C13 C14 C9 54.8(8) .
C12 C13 C14 C14 -64.7(6) 2_655
C8 C9 C14 C13 -28.4(10) .
C10 C9 C14 C13 126.6(7) .
C8 C9 C14 C14 91.8(9) 2_655
C10 C9 C14 C14 -113.1(7) 2_655
